data_1543671
loop_
_publ_author_name
'Madan Kumar, S.'
'Vasantha, Kumar'
'Boja, Poojary'
'Byrappa, K.'
'Warad, Ismail'

_publ_section_title
;
 Ethyl
 2-(4-cyanophenyl)-1-(4-fluorobenzyl)-1<i>H</i>-benzo[<i>d</i>]imidazole-5-carboxylate
;
_journal_issue 7
_journal_name_full IUCrData
_journal_page_first x161124
_journal_paper_doi 10.1107/S241431461601124X
_journal_volume 1
_journal_year 2016
_chemical_formula_iupac 'C24 H18 F N3 O2'
_chemical_formula_moiety 'C24 H18 F N3 O2'
_chemical_formula_sum 'C24 H18 F N3 O2'
_chemical_formula_weight 399.41
_chemical_name_systematic 'Ethyl 2-(4-cyanophenyl)-1-(4-fluorobenzyl)-1<i>H</i>-benzo[<i>d</i>]imidazole-5-carboxylate'
_space_group_crystal_system orthorhombic
_space_group_IT_number 61
_space_group_name_Hall '-P 2ac 2ab'
_space_group_name_H-M_alt 'P b c a'
_symmetry_space_group_name_Hall '-P 2ac 2ab'
_symmetry_space_group_name_H-M 'P b c a'
_atom_sites_solution_hydrogens geom
_atom_sites_solution_primary direct
_atom_sites_solution_secondary difmap
_audit_creation_method
;
Olex2 1.2
(compiled 2016.02.19 svn.r3266 for OlexSys, GUI svn.r5155)
;
_cell_angle_alpha 90
_cell_angle_beta 90
_cell_angle_gamma 90
_cell_formula_units_Z 8
_cell_length_a 18.4827(12)
_cell_length_b 9.8467(6)
_cell_length_c 22.0681(15)
_cell_measurement_reflns_used 4608
_cell_measurement_temperature 293(2)
_cell_measurement_theta_max 3.0
_cell_measurement_theta_min 27.5
_cell_volume 4016.3(4)
_computing_cell_refinement
;
CrystalClear (Rigaku, 2011)
;
_computing_data_collection
;
CrystalClear (Rigaku, 2011)
;
_computing_data_reduction
;
CrystalClear (Rigaku, 2011)
;
_computing_molecular_graphics
;
Mercury (Macrae <i>et al.</i>, 2008)
;
_computing_publication_material
;
<i>OLEX2</i> (Dolomanov <i>et al.</i>,  2009)
;
_computing_structure_refinement
;
SHELXL2014 (Sheldrick, 2015)
;
_computing_structure_solution
;
SHELXS2014 (Sheldrick, 2008)
;
_diffrn_ambient_temperature 293(2)
_diffrn_measured_fraction_theta_full 0.999
_diffrn_measured_fraction_theta_max 0.999
_diffrn_measurement_device 'AFC12 (Right): Kappa 3 circle'
_diffrn_measurement_device_type 'Rigaku Saturn724+'
_diffrn_measurement_method 'profile data from \w-scans'
_diffrn_radiation_type MoK\a
_diffrn_radiation_wavelength 0.71075
_diffrn_reflns_av_R_equivalents 0.0776
_diffrn_reflns_limit_h_max 22
_diffrn_reflns_limit_h_min -22
_diffrn_reflns_limit_k_max 10
_diffrn_reflns_limit_k_min -11
_diffrn_reflns_limit_l_max 26
_diffrn_reflns_limit_l_min -26
_diffrn_reflns_number 37377
_diffrn_reflns_theta_full 25.242
_diffrn_reflns_theta_max 25.248
_diffrn_reflns_theta_min 2.984
_exptl_absorpt_coefficient_mu 0.092
_exptl_absorpt_correction_T_max 0.988
_exptl_absorpt_correction_T_min 0.970
_exptl_absorpt_correction_type multi-scan
_exptl_absorpt_process_details
;
(NUMABS; Rigaku, 1999)
;
_exptl_crystal_colour colourless
_exptl_crystal_density_diffrn 1.321
_exptl_crystal_description block
_exptl_crystal_F_000 1664
_exptl_crystal_size_max 0.43
_exptl_crystal_size_mid 0.28
_exptl_crystal_size_min 0.13
_refine_diff_density_max 0.107
_refine_diff_density_min -0.151
_refine_ls_extinction_coef 0.0018(3)
_refine_ls_extinction_expression Fc^*^=kFc[1+0.001xFc^2^\l^3^/sin(2\q)]^-1/4^
_refine_ls_extinction_method
;
SHELXL2014 (Sheldrick, 2015)
;
_refine_ls_goodness_of_fit_ref 1.059
_refine_ls_hydrogen_treatment constr
_refine_ls_matrix_type full
_refine_ls_number_parameters 281
_refine_ls_number_reflns 3631
_refine_ls_number_restraints 3
_refine_ls_restrained_S_all 1.074
_refine_ls_R_factor_all 0.1097
_refine_ls_R_factor_gt 0.0587
_refine_ls_shift/su_max 0.004
_refine_ls_shift/su_mean 0.000
_refine_ls_structure_factor_coef Fsqd
_refine_ls_weighting_details 'w=1/[\s^2^(Fo^2^)+(0.0374P)^2^+1.0958P] where P=(Fo^2^+2Fc^2^)/3'
_refine_ls_weighting_scheme calc
_refine_ls_wR_factor_gt 0.1059
_refine_ls_wR_factor_ref 0.1214
_reflns_number_gt 2276
_reflns_number_total 3631
_reflns_threshold_expression 'I > 2\s(I)'
_cod_data_source_file su4064sup1.cif
_cod_data_source_block I
_cod_database_code 1543671
_shelx_space_group_comment
;
The symmetry employed for this shelxl refinement is uniquely defined
by the following loop, which should always be used as a source of
symmetry information in preference to the above space-group names.
They are only intended as comments.
;
_shelx_estimated_absorpt_t_min 0.961
_shelx_estimated_absorpt_t_max 0.988
_shelxl_version_number 2014/6

loop_
_space_group_symop_operation_xyz
'x, y, z'
'-x+1/2, -y, z+1/2'
'x+1/2, -y+1/2, -z'
'-x, y+1/2, -z+1/2'
'-x, -y, -z'
'x-1/2, y, -z-1/2'
'-x-1/2, y-1/2, z'
'x, -y-1/2, z-1/2'

loop_
_atom_site_type_symbol
_atom_site_label
_atom_site_fract_x
_atom_site_fract_y
_atom_site_fract_z
_atom_site_U_iso_or_equiv
_atom_site_adp_type
_atom_site_calc_flag
_atom_site_occupancy
_atom_site_disorder_assembly
_atom_site_disorder_group
F F1 0.80220(9) 0.00408(18) 0.68055(7) 0.1111(6) Uani d 1 . .
N N1 0.57339(10) 0.24922(19) 0.49515(8) 0.0573(5) Uani d 1 . .
N N2 0.45818(10) 0.2120(2) 0.46754(8) 0.0636(5) Uani d 1 . .
N N3 0.61148(16) -0.2833(3) 0.23995(11) 0.1117(9) Uani d 1 . .
C C1 0.60741(14) 0.0001(2) 0.41557(11) 0.0674(7) Uani d 1 . .
H H1 0.6361 0.0050 0.4501 0.081 Uiso calc 1 . .
C C2 0.62374(14) -0.0929(3) 0.37106(11) 0.0708(7) Uani d 1 . .
H H2 0.6636 -0.1496 0.3755 0.085 Uiso calc 1 . .
C C3 0.58132(14) -0.1023(3) 0.32020(11) 0.0655(7) Uani d 1 . .
C C4 0.52266(15) -0.0168(3) 0.31341(11) 0.0758(8) Uani d 1 . .
H H4 0.4939 -0.0227 0.2790 0.091 Uiso calc 1 . .
C C5 0.50686(13) 0.0770(3) 0.35759(10) 0.0680(7) Uani d 1 . .
H H5 0.4676 0.1350 0.3526 0.082 Uiso calc 1 . .
C C6 0.54866(12) 0.0864(2) 0.40949(10) 0.0556(6) Uani d 1 . .
C C7 0.59760(16) -0.2023(3) 0.27484(13) 0.0817(8) Uani d 1 . .
C C8 0.52664(13) 0.1830(2) 0.45663(10) 0.0569(6) Uani d 1 . .
C C9 0.65188(11) 0.2605(2) 0.49315(10) 0.0608(6) Uani d 1 . .
H H9A 0.6649 0.3559 0.4939 0.073 Uiso calc 1 . .
H H9B 0.6689 0.2229 0.4551 0.073 Uiso calc 1 . .
C C10 0.69001(12) 0.1895(2) 0.54441(9) 0.0508(6) Uani d 1 . .
C C11 0.76027(12) 0.2258(2) 0.55708(11) 0.0622(6) Uani d 1 . .
H H11 0.7824 0.2936 0.5344 0.075 Uiso calc 1 . .
C C12 0.79824(14) 0.1634(3) 0.60266(12) 0.0758(8) Uani d 1 . .
H H12 0.8458 0.1879 0.6109 0.091 Uiso calc 1 . .
C C13 0.76507(16) 0.0659(3) 0.63530(11) 0.0717(7) Uani d 1 . .
C C14 0.69539(15) 0.0273(3) 0.62490(12) 0.0724(7) Uani d 1 . .
H H14 0.6736 -0.0395 0.6484 0.087 Uiso calc 1 . .
C C15 0.65808(13) 0.0898(2) 0.57864(11) 0.0661(7) Uani d 1 . .
H H15 0.6106 0.0641 0.5705 0.079 Uiso calc 1 . .
C C16 0.53115(13) 0.3252(2) 0.53371(10) 0.0563(6) Uani d 1 . .
C C17 0.45998(13) 0.3020(2) 0.51577(10) 0.0576(6) Uani d 1 . .
C C18 0.40424(13) 0.3651(3) 0.54635(11) 0.0673(7) Uani d 1 . .
H H18 0.3564 0.3507 0.5348 0.081 Uiso calc 1 . .
C C19 0.42048(14) 0.4497(3) 0.59418(11) 0.0636(7) Uani d 1 . .
C C20 0.49223(15) 0.4708(3) 0.61153(11) 0.0696(7) Uani d 1 . .
H H20 0.5022 0.5278 0.6441 0.084 Uiso calc 1 . .
C C21 0.54850(14) 0.4090(3) 0.58150(11) 0.0691(7) Uani d 1 . .
H H21 0.5963 0.4233 0.5930 0.083 Uiso calc 1 . .
O O1 0.38006(11) 0.5953(2) 0.67054(10) 0.1065(7) Uani d 1 . .
O O2 0.29671(13) 0.4915(3) 0.61495(10) 0.1189(9) Uani d 1 . .
C C22 0.3591(2) 0.5116(3) 0.62677(13) 0.0830(9) Uani d 1 . .
C C23 0.3227(2) 0.6538(5) 0.7078(2) 0.1504(17) Uani d 1 . .
H H23A 0.2788 0.6025 0.7002 0.181 Uiso calc 0.3333 A 1
H H23B 0.3356 0.6393 0.7499 0.181 Uiso calc 0.3333 A 1
H H23C 0.2914 0.7123 0.6841 0.181 Uiso calc 0.3333 B 2
H H23D 0.2938 0.5835 0.7268 0.181 Uiso calc 0.3333 B 2
H H23E 0.2863 0.6916 0.6811 0.181 Uiso calc 0.3333 C 3
H H23F 0.3000 0.5809 0.7305 0.181 Uiso calc 0.3333 C 3
C C24A 0.3082(7) 0.7746(12) 0.7016(6) 0.127(4) Uani d 0.3333 D 1
H H24A 0.3516 0.8275 0.7058 0.191 Uiso calc 0.3333 D 1
H H24B 0.2739 0.8016 0.7319 0.191 Uiso calc 0.3333 D 1
H H24C 0.2879 0.7893 0.6621 0.191 Uiso calc 0.3333 D 1
C C24B 0.3638(13) 0.733(2) 0.7536(12) 0.127(4) Uani d 0.3333 D 2
H H24D 0.3898 0.6715 0.7796 0.191 Uiso calc 0.3333 D 2
H H24E 0.3308 0.7859 0.7774 0.191 Uiso calc 0.3333 D 2
H H24F 0.3974 0.7918 0.7335 0.191 Uiso calc 0.3333 D 2
C C24C 0.3433(12) 0.753(2) 0.7480(13) 0.127(4) Uani d 0.3333 D 3
H H24G 0.3720 0.7132 0.7796 0.191 Uiso calc 0.3333 D 3
H H24H 0.3011 0.7944 0.7652 0.191 Uiso calc 0.3333 D 3
H H24I 0.3713 0.8205 0.7271 0.191 Uiso calc 0.3333 D 3

loop_
_atom_site_aniso_label
_atom_site_aniso_U_11
_atom_site_aniso_U_22
_atom_site_aniso_U_33
_atom_site_aniso_U_12
_atom_site_aniso_U_13
_atom_site_aniso_U_23
F1 0.1119(13) 0.1166(14) 0.1048(12) 0.0200(11) -0.0263(11) 0.0256(11)
N1 0.0539(11) 0.0617(12) 0.0562(11) -0.0022(11) 0.0002(10) -0.0038(10)
N2 0.0593(13) 0.0698(14) 0.0617(13) -0.0004(11) -0.0042(10) -0.0023(11)
N3 0.127(2) 0.116(2) 0.0915(19) -0.0095(18) 0.0115(16) -0.0401(17)
C1 0.0764(18) 0.0696(18) 0.0562(14) 0.0054(15) -0.0087(13) -0.0041(13)
C2 0.0790(18) 0.0679(18) 0.0656(16) 0.0045(14) 0.0008(14) -0.0041(14)
C3 0.0704(17) 0.0663(18) 0.0598(16) -0.0126(14) 0.0080(13) -0.0070(13)
C4 0.0740(18) 0.094(2) 0.0593(16) -0.0140(16) -0.0077(14) -0.0109(16)
C5 0.0638(16) 0.0791(18) 0.0611(15) 0.0006(14) -0.0044(13) -0.0043(15)
C6 0.0590(14) 0.0560(16) 0.0520(14) -0.0051(13) 0.0000(12) 0.0008(12)
C7 0.089(2) 0.087(2) 0.0694(17) -0.0167(17) 0.0108(15) -0.0171(17)
C8 0.0608(16) 0.0571(16) 0.0527(14) -0.0017(13) -0.0045(12) 0.0043(12)
C9 0.0550(15) 0.0632(16) 0.0642(15) -0.0093(12) 0.0044(12) 0.0008(13)
C10 0.0501(14) 0.0511(14) 0.0513(13) -0.0018(11) 0.0067(11) -0.0067(11)
C11 0.0560(15) 0.0618(16) 0.0687(15) -0.0083(13) 0.0041(13) -0.0036(13)
C12 0.0558(16) 0.082(2) 0.0895(19) -0.0015(15) -0.0086(15) 0.0005(17)
C13 0.077(2) 0.0712(19) 0.0669(16) 0.0156(16) -0.0055(15) 0.0065(15)
C14 0.081(2) 0.0649(18) 0.0718(17) -0.0027(15) 0.0073(15) 0.0087(14)
C15 0.0594(15) 0.0704(18) 0.0684(16) -0.0092(14) -0.0012(13) 0.0031(14)
C16 0.0609(16) 0.0543(16) 0.0539(14) -0.0019(13) 0.0018(12) 0.0018(13)
C17 0.0590(16) 0.0574(16) 0.0563(14) 0.0011(13) 0.0019(12) 0.0011(12)
C18 0.0620(16) 0.0724(18) 0.0674(16) 0.0034(14) -0.0003(13) 0.0047(14)
C19 0.0699(17) 0.0595(16) 0.0615(15) 0.0059(14) 0.0080(13) 0.0090(13)
C20 0.086(2) 0.0636(17) 0.0593(15) -0.0017(15) 0.0043(14) -0.0079(13)
C21 0.0655(16) 0.0726(18) 0.0690(16) -0.0041(14) 0.0003(13) -0.0104(15)
O1 0.1117(16) 0.1008(16) 0.1070(15) 0.0137(13) 0.0386(13) -0.0309(14)
O2 0.0819(15) 0.161(2) 0.1135(17) 0.0187(15) 0.0192(14) -0.0283(15)
C22 0.094(2) 0.084(2) 0.0708(19) 0.014(2) 0.0188(18) 0.0010(17)
C23 0.135(3) 0.159(4) 0.157(3) 0.020(3) 0.054(3) -0.062(3)
C24A 0.163(10) 0.085(5) 0.134(6) 0.013(5) 0.067(7) -0.017(5)
C24B 0.163(10) 0.085(5) 0.134(6) 0.013(5) 0.067(7) -0.017(5)
C24C 0.163(10) 0.085(5) 0.134(6) 0.013(5) 0.067(7) -0.017(5)

loop_
_atom_type_symbol
_atom_type_description
_atom_type_scat_dispersion_real
_atom_type_scat_dispersion_imag
_atom_type_scat_source
C C 0.0033 0.0016 'International Tables Vol C Tables 4.2.6.8 and 6.1.1.4'
H H 0.0000 0.0000 'International Tables Vol C Tables 4.2.6.8 and 6.1.1.4'
F F 0.0171 0.0103 'International Tables Vol C Tables 4.2.6.8 and 6.1.1.4'
N N 0.0061 0.0033 'International Tables Vol C Tables 4.2.6.8 and 6.1.1.4'
O O 0.0106 0.0060 'International Tables Vol C Tables 4.2.6.8 and 6.1.1.4'

loop_
_geom_angle_atom_site_label_1
_geom_angle_atom_site_label_2
_geom_angle_atom_site_label_3
_geom_angle
C16 N1 C8 106.45(18)
C16 N1 C9 122.88(19)
C8 N1 C9 130.0(2)
C8 N2 C17 104.81(19)
C2 C1 C6 120.7(2)
C2 C1 H1 119.6
C6 C1 H1 119.6
C3 C2 C1 120.2(2)
C3 C2 H2 119.9
C1 C2 H2 119.9
C2 C3 C4 119.8(2)
C2 C3 C7 119.8(3)
C4 C3 C7 120.5(2)
C5 C4 C3 120.0(2)
C5 C4 H4 120.0
C3 C4 H4 120.0
C4 C5 C6 120.9(2)
C4 C5 H5 119.6
C6 C5 H5 119.6
C5 C6 C1 118.5(2)
C5 C6 C8 118.4(2)
C1 C6 C8 123.1(2)
N3 C7 C3 178.3(4)
N2 C8 N1 112.8(2)
N2 C8 C6 122.4(2)
N1 C8 C6 124.8(2)
N1 C9 C10 114.12(18)
N1 C9 H9A 108.7
C10 C9 H9A 108.7
N1 C9 H9B 108.7
C10 C9 H9B 108.7
H9A C9 H9B 107.6
C15 C10 C11 118.7(2)
C15 C10 C9 123.0(2)
C11 C10 C9 118.3(2)
C12 C11 C10 121.1(2)
C12 C11 H11 119.5
C10 C11 H11 119.5
C13 C12 C11 118.6(2)
C13 C12 H12 120.7
C11 C12 H12 120.7
C12 C13 F1 118.9(3)
C12 C13 C14 122.6(2)
F1 C13 C14 118.5(3)
C13 C14 C15 118.3(2)
C13 C14 H14 120.9
C15 C14 H14 120.9
C10 C15 C14 120.8(2)
C10 C15 H15 119.6
C14 C15 H15 119.6
N1 C16 C21 131.9(2)
N1 C16 C17 105.7(2)
C21 C16 C17 122.4(2)
C18 C17 N2 130.3(2)
C18 C17 C16 119.5(2)
N2 C17 C16 110.2(2)
C19 C18 C17 119.0(2)
C19 C18 H18 120.5
C17 C18 H18 120.5
C18 C19 C20 120.5(2)
C18 C19 C22 117.1(3)
C20 C19 C22 122.4(3)
C21 C20 C19 121.4(2)
C21 C20 H20 119.3
C19 C20 H20 119.3
C20 C21 C16 117.3(2)
C20 C21 H21 121.4
C16 C21 H21 121.4
C22 O1 C23 116.3(3)
O2 C22 O1 122.8(3)
O2 C22 C19 124.5(3)
O1 C22 C19 112.7(3)
C24A C23 O1 118.5(7)
C24C C23 O1 116.3(10)
C24B C23 O1 102.6(10)
C24A C23 H23A 107.7
O1 C23 H23A 107.7
C24A C23 H23B 107.7
O1 C23 H23B 107.7
H23A C23 H23B 107.1
C24B C23 H23C 111.2
O1 C23 H23C 111.2
C24B C23 H23D 111.2
O1 C23 H23D 111.2
H23C C23 H23D 109.2
C24C C23 H23E 108.2
O1 C23 H23E 108.2
C24C C23 H23F 108.2
O1 C23 H23F 108.2
H23E C23 H23F 107.4
C23 C24A H24A 109.5
C23 C24A H24B 109.5
H24A C24A H24B 109.5
C23 C24A H24C 109.5
H24A C24A H24C 109.5
H24B C24A H24C 109.5
C23 C24B H24D 109.5
C23 C24B H24E 109.5
H24D C24B H24E 109.5
C23 C24B H24F 109.5
H24D C24B H24F 109.5
H24E C24B H24F 109.5
C23 C24C H24G 109.5
C23 C24C H24H 109.5
H24G C24C H24H 109.5
C23 C24C H24I 109.5
H24G C24C H24I 109.5
H24H C24C H24I 109.5

loop_
_geom_bond_atom_site_label_1
_geom_bond_atom_site_label_2
_geom_bond_distance
F1 C13 1.356(3)
N1 C16 1.376(3)
N1 C8 1.376(3)
N1 C9 1.456(3)
N2 C8 1.319(3)
N2 C17 1.385(3)
N3 C7 1.138(3)
C1 C2 1.376(3)
C1 C6 1.386(3)
C1 H1 0.9300
C2 C3 1.372(3)
C2 H2 0.9300
C3 C4 1.381(3)
C3 C7 1.436(4)
C4 C5 1.375(3)
C4 H4 0.9300
C5 C6 1.385(3)
C5 H5 0.9300
C6 C8 1.467(3)
C9 C10 1.505(3)
C9 H9A 0.9700
C9 H9B 0.9700
C10 C15 1.372(3)
C10 C11 1.375(3)
C11 C12 1.371(3)
C11 H11 0.9300
C12 C13 1.348(3)
C12 H12 0.9300
C13 C14 1.362(3)
C14 C15 1.377(3)
C14 H14 0.9300
C15 H15 0.9300
C16 C21 1.377(3)
C16 C17 1.393(3)
C17 C18 1.379(3)
C18 C19 1.378(3)
C18 H18 0.9300
C19 C20 1.396(3)
C19 C22 1.476(4)
C20 C21 1.375(3)
C20 H20 0.9300
C21 H21 0.9300
O1 C22 1.328(3)
O1 C23 1.460(4)
O2 C22 1.198(3)
C23 C24A 1.227(10)
C23 C24C 1.37(2)
C23 C24B 1.48(2)
C23 H23A 0.9700
C23 H23B 0.9700
C23 H23C 0.9700
C23 H23D 0.9700
C23 H23E 0.9700
C23 H23F 0.9700
C24A H24A 0.9600
C24A H24B 0.9600
C24A H24C 0.9600
C24B H24D 0.9600
C24B H24E 0.9600
C24B H24F 0.9600
C24C H24G 0.9600
C24C H24H 0.9600
C24C H24I 0.9600

loop_
_geom_torsion_atom_site_label_1
_geom_torsion_atom_site_label_2
_geom_torsion_atom_site_label_3
_geom_torsion_atom_site_label_4
_geom_torsion
C6 C1 C2 C3 -0.7(4)
C1 C2 C3 C4 0.8(4)
C1 C2 C3 C7 -178.2(2)
C2 C3 C4 C5 -0.1(4)
C7 C3 C4 C5 178.9(2)
C3 C4 C5 C6 -0.7(4)
C4 C5 C6 C1 0.8(4)
C4 C5 C6 C8 -176.5(2)
C2 C1 C6 C5 -0.1(3)
C2 C1 C6 C8 177.0(2)
C17 N2 C8 N1 0.0(2)
C17 N2 C8 C6 178.0(2)
C16 N1 C8 N2 0.5(3)
C9 N1 C8 N2 -170.3(2)
C16 N1 C8 C6 -177.5(2)
C9 N1 C8 C6 11.7(4)
C5 C6 C8 N2 32.9(3)
C1 C6 C8 N2 -144.3(2)
C5 C6 C8 N1 -149.4(2)
C1 C6 C8 N1 33.5(3)
C16 N1 C9 C10 77.3(3)
C8 N1 C9 C10 -113.2(3)
N1 C9 C10 C15 19.3(3)
N1 C9 C10 C11 -161.2(2)
C15 C10 C11 C12 0.4(3)
C9 C10 C11 C12 -179.1(2)
C10 C11 C12 C13 -0.4(4)
C11 C12 C13 F1 -179.8(2)
C11 C12 C13 C14 -0.2(4)
C12 C13 C14 C15 0.8(4)
F1 C13 C14 C15 -179.6(2)
C11 C10 C15 C14 0.2(3)
C9 C10 C15 C14 179.6(2)
C13 C14 C15 C10 -0.8(4)
C8 N1 C16 C21 178.9(2)
C9 N1 C16 C21 -9.5(4)
C8 N1 C16 C17 -0.7(2)
C9 N1 C16 C17 170.88(19)
C8 N2 C17 C18 -179.6(2)
C8 N2 C17 C16 -0.5(2)
N1 C16 C17 C18 180.0(2)
C21 C16 C17 C18 0.3(3)
N1 C16 C17 N2 0.8(3)
C21 C16 C17 N2 -178.9(2)
N2 C17 C18 C19 178.9(2)
C16 C17 C18 C19 -0.1(3)
C17 C18 C19 C20 -0.2(4)
C17 C18 C19 C22 -178.1(2)
C18 C19 C20 C21 0.4(4)
C22 C19 C20 C21 178.2(2)
C19 C20 C21 C16 -0.2(4)
N1 C16 C21 C20 -179.7(2)
C17 C16 C21 C20 -0.2(4)
C23 O1 C22 O2 5.3(5)
C23 O1 C22 C19 -175.9(3)
C18 C19 C22 O2 1.2(4)
C20 C19 C22 O2 -176.7(3)
C18 C19 C22 O1 -177.6(2)
C20 C19 C22 O1 4.5(4)
C22 O1 C23 C24A -108.1(10)
C22 O1 C23 C24C -172.1(14)
C22 O1 C23 C24B 176.4(12)

_cod_database_fobs_code 1543671
